data_1503340
loop_
_publ_author_name
'Zhou, Shuangliu'
'Chen, Chi-Ren'
'Gau, Han-Mou'

_publ_section_title
;
 Highly enantioselective 3-furylation of ketones using (3-furyl)titanium
 nucleophile.
;
_journal_issue 1
_journal_name_full 'Organic letters'
_journal_page_first 48
_journal_page_last 51
_journal_paper_doi 10.1021/ol902454n
_journal_volume 12
_journal_year 2010
_chemical_absolute_configuration ad
_chemical_formula_sum 'C12 H11 Br O2'
_chemical_formula_weight 267.12
_chemical_name_systematic
; 
 (S)-2-Bromo-1-furan-3-yl-1-phenyl-ethanol 
;
_space_group_IT_number 19
_symmetry_cell_setting orthorhombic
_symmetry_space_group_name_Hall 'P 2ac 2ab'
_symmetry_space_group_name_H-M 'P 21 21 21'
_atom_sites_solution_hydrogens geom
_atom_sites_solution_primary direct
_atom_sites_solution_secondary difmap
_audit_creation_method SHELXL-97
_cell_angle_alpha 90.00
_cell_angle_beta 90.00
_cell_angle_gamma 90.00
_cell_formula_units_Z 4
_cell_length_a 5.8079(2)
_cell_length_b 7.6752(2)
_cell_length_c 24.1411(6)
_cell_measurement_reflns_used 8688
_cell_measurement_temperature 100(2)
_cell_measurement_theta_max 29.1740
_cell_measurement_theta_min 2.5238
_cell_volume 1076.13(5)
_computing_cell_refinement
;
CrysAlisPro, Oxford Diffraction Ltd.,
Version 1.171.33.34d (release 27-02-2009 CrysAlis171 .NET)
(compiled Feb 27 2009,15:38:38)
;
_computing_data_collection
;
CrysAlisPro, Oxford Diffraction Ltd.,
Version 1.171.33.34d (release 27-02-2009 CrysAlis171 .NET)
(compiled Feb 27 2009,15:38:38)
;
_computing_data_reduction
;
CrysAlisPro, Oxford Diffraction Ltd.,
Version 1.171.33.34d (release 27-02-2009 CrysAlis171 .NET)
(compiled Feb 27 2009,15:38:38)
;
_computing_structure_refinement 'SHELXL-97 (Sheldrick, 1997)'
_computing_structure_solution 'SHELXS-97 (Sheldrick, 1990)'
_diffrn_ambient_temperature 100(2)
_diffrn_measured_fraction_theta_full 0.997
_diffrn_measured_fraction_theta_max 0.997
_diffrn_radiation_monochromator graphite
_diffrn_radiation_source 'fine-focus sealed tube'
_diffrn_radiation_type MoK\a
_diffrn_radiation_wavelength 0.71073
_diffrn_reflns_av_R_equivalents 0.0345
_diffrn_reflns_av_sigmaI/netI 0.0224
_diffrn_reflns_limit_h_max 7
_diffrn_reflns_limit_h_min -7
_diffrn_reflns_limit_k_max 9
_diffrn_reflns_limit_k_min -9
_diffrn_reflns_limit_l_max 29
_diffrn_reflns_limit_l_min -29
_diffrn_reflns_number 14370
_diffrn_reflns_theta_full 26.00
_diffrn_reflns_theta_max 26.00
_diffrn_reflns_theta_min 2.78
_exptl_absorpt_coefficient_mu 3.795
_exptl_absorpt_correction_T_max 1.00000
_exptl_absorpt_correction_T_min 0.52516
_exptl_absorpt_correction_type multi-scan
_exptl_absorpt_process_details
;
CrysAlisPro, Oxford Diffraction Ltd.,
Version 1.171.33.34d (release 27-02-2009 CrysAlis171 .NET)
(compiled Feb 27 2009,15:38:38)
Empirical absorption correction using spherical harmonics,
 implemented in SCALE3 ABSPACK scaling algorithm.
;
_exptl_crystal_colour colorless
_exptl_crystal_density_diffrn 1.649
_exptl_crystal_density_method 'not measured'
_exptl_crystal_description plate
_exptl_crystal_F_000 536
_exptl_crystal_size_max 0.38
_exptl_crystal_size_mid 0.31
_exptl_crystal_size_min 0.12
_refine_diff_density_max 0.440
_refine_diff_density_min -0.636
_refine_diff_density_rms 0.054
_refine_ls_abs_structure_details 'Flack H D (1983), Acta Cryst. A39, 876-881'
_refine_ls_abs_structure_Flack -0.003(10)
_refine_ls_extinction_method none
_refine_ls_goodness_of_fit_ref 1.066
_refine_ls_hydrogen_treatment constr
_refine_ls_matrix_type full
_refine_ls_number_parameters 136
_refine_ls_number_reflns 2108
_refine_ls_number_restraints 0
_refine_ls_restrained_S_all 1.066
_refine_ls_R_factor_all 0.0277
_refine_ls_R_factor_gt 0.0236
_refine_ls_shift/su_max 0.003
_refine_ls_shift/su_mean 0.000
_refine_ls_structure_factor_coef Fsqd
_refine_ls_weighting_details 'calc w=1/[\s^2^(Fo^2^)+(0.0358P)^2^+0.0000P] where P=(Fo^2^+2Fc^2^)/3'
_refine_ls_weighting_scheme calc
_refine_ls_wR_factor_gt 0.0570
_refine_ls_wR_factor_ref 0.0577
_reflns_number_gt 1892
_reflns_number_total 2108
_reflns_threshold_expression >2sigma(I)
_cod_data_source_file ol902454n_si_003.cif
_cod_data_source_block (S)-3t
_cod_database_code 1503340

loop_
_symmetry_equiv_pos_as_xyz
'x, y, z'
'-x+1/2, -y, z+1/2'
'-x, y+1/2, -z+1/2'
'x+1/2, -y+1/2, -z'

loop_
_atom_site_label
_atom_site_type_symbol
_atom_site_fract_x
_atom_site_fract_y
_atom_site_fract_z
_atom_site_U_iso_or_equiv
_atom_site_adp_type
_atom_site_occupancy
_atom_site_symmetry_multiplicity
_atom_site_calc_flag
_atom_site_refinement_flags
Br Br 0.99994(5) 0.01419(3) 0.986831(9) 0.02921(9) Uani 1 1 d .
O1 O 0.5557(3) -0.0339(2) 1.06324(7) 0.0202(4) Uani 1 1 d .
H1A H 0.5808 -0.0866 1.0343 0.030 Uiso 1 1 calc R
O2 O 1.1117(3) -0.4112(2) 1.11957(7) 0.0235(4) Uani 1 1 d .
C1 C 0.7080(4) 0.0869(3) 1.14644(10) 0.0145(5) Uani 1 1 d .
C2 C 0.5129(4) 0.1912(3) 1.14935(10) 0.0218(5) Uani 1 1 d .
H2A H 0.4125 0.1969 1.1194 0.026 Uiso 1 1 calc R
C3 C 0.4676(5) 0.2867(3) 1.19688(11) 0.0268(6) Uani 1 1 d .
H3A H 0.3347 0.3539 1.1989 0.032 Uiso 1 1 calc R
C4 C 0.6163(5) 0.2834(3) 1.24096(10) 0.0254(6) Uani 1 1 d .
H4A H 0.5849 0.3485 1.2726 0.030 Uiso 1 1 calc R
C5 C 0.8130(5) 0.1829(3) 1.23816(10) 0.0230(6) Uani 1 1 d .
H5A H 0.9156 0.1818 1.2677 0.028 Uiso 1 1 calc R
C6 C 0.8579(4) 0.0838(3) 1.19155(9) 0.0175(5) Uani 1 1 d .
H6A H 0.9892 0.0145 1.1903 0.021 Uiso 1 1 calc R
C7 C 0.7678(4) -0.0129(3) 1.09335(9) 0.0153(5) Uani 1 1 d .
C8 C 0.8674(4) -0.1899(3) 1.10649(9) 0.0138(5) Uani 1 1 d .
C9 C 1.0863(5) -0.2430(3) 1.10127(10) 0.0212(6) Uani 1 1 d .
H9A H 1.2050 -0.1749 1.0871 0.025 Uiso 1 1 calc R
C10 C 0.8990(4) -0.4619(3) 1.13705(9) 0.0194(5) Uani 1 1 d .
H10A H 0.8647 -0.5711 1.1516 0.023 Uiso 1 1 calc R
C11 C 0.7454(4) -0.3325(3) 1.13043(10) 0.0164(5) Uani 1 1 d .
H11A H 0.5900 -0.3354 1.1397 0.020 Uiso 1 1 calc R
C12 C 0.9319(4) 0.1039(3) 1.06112(9) 0.0167(5) Uani 1 1 d .
H12A H 1.0747 0.1151 1.0817 0.020 Uiso 1 1 calc R
H12B H 0.8646 0.2191 1.0578 0.020 Uiso 1 1 calc R

loop_
_atom_site_aniso_label
_atom_site_aniso_U_11
_atom_site_aniso_U_22
_atom_site_aniso_U_33
_atom_site_aniso_U_23
_atom_site_aniso_U_13
_atom_site_aniso_U_12
Br 0.04258(16) 0.03112(15) 0.01394(13) -0.00056(10) 0.00457(11) -0.01362(17)
O1 0.0164(9) 0.0236(8) 0.0207(8) -0.0023(7) -0.0081(6) -0.0036(7)
O2 0.0256(10) 0.0193(9) 0.0257(10) 0.0025(8) 0.0063(9) 0.0056(8)
C1 0.0163(13) 0.0115(11) 0.0156(12) 0.0036(10) 0.0031(10) -0.0052(10)
C2 0.0161(12) 0.0209(11) 0.0284(13) -0.0004(9) -0.0012(13) -0.0024(14)
C3 0.0177(15) 0.0235(13) 0.0392(16) -0.0029(11) 0.0084(12) 0.0025(12)
C4 0.0359(17) 0.0204(13) 0.0198(14) -0.0036(11) 0.0128(12) -0.0024(12)
C5 0.0366(16) 0.0194(13) 0.0131(13) 0.0038(10) -0.0029(12) -0.0015(13)
C6 0.0231(14) 0.0144(12) 0.0151(12) 0.0046(10) -0.0008(10) 0.0023(10)
C7 0.0137(11) 0.0152(12) 0.0170(12) 0.0012(10) -0.0035(9) -0.0050(10)
C8 0.0170(14) 0.0148(12) 0.0096(12) -0.0016(10) -0.0009(10) -0.0030(10)
C9 0.0218(13) 0.0181(13) 0.0236(14) 0.0051(11) 0.0053(11) -0.0029(11)
C10 0.0264(13) 0.0170(13) 0.0150(12) -0.0004(10) 0.0024(11) -0.0056(11)
C11 0.0165(13) 0.0168(12) 0.0157(13) -0.0031(10) 0.0002(10) -0.0049(10)
C12 0.0236(13) 0.0159(11) 0.0107(11) 0.0000(9) 0.0001(10) -0.0043(10)

loop_
_atom_type_symbol
_atom_type_description
_atom_type_scat_dispersion_real
_atom_type_scat_dispersion_imag
_atom_type_scat_source
C C 0.0033 0.0016 'International Tables Vol C Tables 4.2.6.8 and 6.1.1.4'
H H 0.0000 0.0000 'International Tables Vol C Tables 4.2.6.8 and 6.1.1.4'
O O 0.0106 0.0060 'International Tables Vol C Tables 4.2.6.8 and 6.1.1.4'
Br Br -0.2901 2.4595 'International Tables Vol C Tables 4.2.6.8 and 6.1.1.4'

loop_
_geom_angle_atom_site_label_1
_geom_angle_atom_site_label_2
_geom_angle_atom_site_label_3
_geom_angle
C7 O1 H1A 109.5
C10 O2 C9 105.71(19)
C2 C1 C6 118.7(2)
C2 C1 C7 121.0(2)
C6 C1 C7 120.2(2)
C1 C2 C3 120.1(2)
C1 C2 H2A 120.0
C3 C2 H2A 120.0
C4 C3 C2 120.9(2)
C4 C3 H3A 119.6
C2 C3 H3A 119.6
C3 C4 C5 119.6(2)
C3 C4 H4A 120.2
C5 C4 H4A 120.2
C4 C5 C6 120.2(3)
C4 C5 H5A 119.9
C6 C5 H5A 119.9
C5 C6 C1 120.5(2)
C5 C6 H6A 119.7
C1 C6 H6A 119.7
O1 C7 C8 109.46(18)
O1 C7 C12 110.11(18)
C8 C7 C12 113.39(19)
O1 C7 C1 106.54(18)
C8 C7 C1 111.15(19)
C12 C7 C1 105.94(18)
C9 C8 C11 106.1(2)
C9 C8 C7 128.1(2)
C11 C8 C7 125.8(2)
C8 C9 O2 110.9(2)
C8 C9 H9A 124.5
O2 C9 H9A 124.5
C11 C10 O2 110.7(2)
C11 C10 H10A 124.6
O2 C10 H10A 124.6
C10 C11 C8 106.6(2)
C10 C11 H11A 126.7
C8 C11 H11A 126.7
C7 C12 Br 112.74(15)
C7 C12 H12A 109.0
Br C12 H12A 109.0
C7 C12 H12B 109.0
Br C12 H12B 109.0
H12A C12 H12B 107.8

loop_
_geom_bond_atom_site_label_1
_geom_bond_atom_site_label_2
_geom_bond_distance
Br C12 1.961(2)
O1 C7 1.439(3)
O1 H1A 0.8200
O2 C10 1.362(3)
O2 C9 1.373(3)
C1 C2 1.389(3)
C1 C6 1.394(3)
C1 C7 1.533(3)
C2 C3 1.387(3)
C2 H2A 0.9300
C3 C4 1.371(4)
C3 H3A 0.9300
C4 C5 1.380(4)
C4 H4A 0.9300
C5 C6 1.383(3)
C5 H5A 0.9300
C6 H6A 0.9300
C7 C8 1.511(3)
C7 C12 1.523(3)
C8 C9 1.341(3)
C8 C11 1.426(3)
C9 H9A 0.9300
C10 C11 1.344(4)
C10 H10A 0.9300
C11 H11A 0.9300
C12 H12A 0.9700
C12 H12B 0.9700
